data_4067573
loop_
_publ_author_name
'Zhang, Yao'
'Chen, Cheng'
'Ghosh, Subhash Chandra'
'Li, Yongxin'
'Hong, Soon Hyeok'

_publ_section_title
;
 Well-Defined N-Heterocyclic Carbene Based Ruthenium Catalysts for Direct
 Amide Synthesis from Alcohols and Amines
;
_journal_issue 6
_journal_name_full Organometallics
_journal_page_first 1374
_journal_paper_doi 10.1021/om901020h
_journal_volume 29
_journal_year 2010
_chemical_formula_moiety 'C19 H30 Cl2 N2 Ru, C H2 Cl2'
_chemical_formula_sum 'C20 H32 Cl4 N2 Ru'
_chemical_formula_weight 543.35
_chemical_name_systematic
;

 ?

;
_space_group_IT_number 14
_symmetry_cell_setting monoclinic
_symmetry_space_group_name_Hall '-P 2yn'
_symmetry_space_group_name_H-M 'P 1 21/n 1'
_atom_sites_solution_hydrogens geom
_atom_sites_solution_primary direct
_atom_sites_solution_secondary difmap
_audit_creation_method SHELXL-97
_cell_angle_alpha 90.00
_cell_angle_beta 92.134(3)
_cell_angle_gamma 90.00
_cell_formula_units_Z 4
_cell_length_a 10.0156(5)
_cell_length_b 17.2504(8)
_cell_length_c 13.6315(6)
_cell_measurement_reflns_used 6718
_cell_measurement_temperature 173(2)
_cell_measurement_theta_max 35.01
_cell_measurement_theta_min 2.35
_cell_volume 2353.52(19)
_computing_cell_refinement 'Bruker SMART'
_computing_data_collection 'Bruker SMART'
_computing_data_reduction 'Bruker SAINT'
_computing_molecular_graphics 'Bruker SHELXTL'
_computing_publication_material 'Bruker SHELXTL'
_computing_structure_refinement 'SHELXL-97 (Sheldrick, 1997)'
_computing_structure_solution 'SHELXS-97 (Sheldrick, 1990)'
_diffrn_ambient_temperature 173(2)
_diffrn_measured_fraction_theta_full 0.994
_diffrn_measured_fraction_theta_max 0.994
_diffrn_measurement_device_type 'CCD area detector'
_diffrn_measurement_method 'phi and omega scans'
_diffrn_radiation_monochromator graphite
_diffrn_radiation_source 'fine-focus sealed tube'
_diffrn_radiation_type MoK\a
_diffrn_radiation_wavelength 0.71073
_diffrn_reflns_av_R_equivalents 0.0473
_diffrn_reflns_av_sigmaI/netI 0.0313
_diffrn_reflns_limit_h_max 16
_diffrn_reflns_limit_h_min -16
_diffrn_reflns_limit_k_max 27
_diffrn_reflns_limit_k_min -28
_diffrn_reflns_limit_l_max 22
_diffrn_reflns_limit_l_min -22
_diffrn_reflns_number 82940
_diffrn_reflns_theta_full 36.40
_diffrn_reflns_theta_max 36.40
_diffrn_reflns_theta_min 1.90
_exptl_absorpt_coefficient_mu 1.129
_exptl_absorpt_correction_T_max 0.7893
_exptl_absorpt_correction_T_min 0.6609
_exptl_absorpt_correction_type multi-scan
_exptl_absorpt_process_details sadabs
_exptl_crystal_colour brown
_exptl_crystal_density_diffrn 1.533
_exptl_crystal_density_method 'not measured'
_exptl_crystal_description prism
_exptl_crystal_F_000 1112
_exptl_crystal_size_max 0.40
_exptl_crystal_size_mid 0.24
_exptl_crystal_size_min 0.22
_refine_diff_density_max 0.805
_refine_diff_density_min -0.689
_refine_diff_density_rms 0.129
_refine_ls_extinction_method none
_refine_ls_goodness_of_fit_ref 1.089
_refine_ls_hydrogen_treatment constr
_refine_ls_matrix_type full
_refine_ls_number_parameters 281
_refine_ls_number_reflns 11411
_refine_ls_number_restraints 24
_refine_ls_restrained_S_all 1.088
_refine_ls_R_factor_all 0.0441
_refine_ls_R_factor_gt 0.0293
_refine_ls_shift/su_max 0.003
_refine_ls_shift/su_mean 0.000
_refine_ls_structure_factor_coef Fsqd
_refine_ls_weighting_details 'calc w=1/[\s^2^(Fo^2^)+(0.0436P)^2^+0.4840P] where P=(Fo^2^+2Fc^2^)/3'
_refine_ls_weighting_scheme calc
_refine_ls_wR_factor_gt 0.0749
_refine_ls_wR_factor_ref 0.0856
_reflns_number_gt 9176
_reflns_number_total 11411
_reflns_threshold_expression >2sigma(I)
_cod_data_source_file om901020h_si_002.cif
_cod_data_source_block hsh19
_cod_depositor_comments
;
The following automatic conversions were performed:

'_symmetry_cell_setting' value 'Monoclinic' changed to 'monoclinic'
according to /home/saulius/struct/CIF-dictionaries/cif_core.dic
dictionary named 'cif_core.dic' version 2.4.1 from 2010-06-29.

Automatic conversion script
Id: cif_fix_values 1715 2011-07-08 13:25:40Z adriana 
;
_cod_original_sg_symbol_H-M P2(1)/n
_cod_database_code 4067573

loop_
_symmetry_equiv_pos_as_xyz
'x, y, z'
'-x+1/2, y+1/2, -z+1/2'
'-x, -y, -z'
'x-1/2, -y-1/2, z-1/2'

loop_
_atom_site_label
_atom_site_type_symbol
_atom_site_fract_x
_atom_site_fract_y
_atom_site_fract_z
_atom_site_U_iso_or_equiv
_atom_site_adp_type
_atom_site_occupancy
_atom_site_symmetry_multiplicity
_atom_site_calc_flag
_atom_site_refinement_flags
_atom_site_disorder_assembly
_atom_site_disorder_group
Ru1 Ru 0.452148(10) 0.094822(6) 0.828874(7) 0.01465(3) Uani 1 1 d . A .
C1 C 0.48718(13) 0.18733(9) 0.73508(10) 0.0180(2) Uani 1 1 d . . .
C2 C 0.46384(17) 0.29735(10) 0.64558(12) 0.0275(3) Uani 1 1 d . . .
H2 H 0.4268 0.3441 0.6196 0.033 Uiso 1 1 calc R . .
C3 C 0.58189(17) 0.26573(11) 0.62378(12) 0.0286(3) Uani 1 1 d . . .
H3 H 0.6444 0.2859 0.5796 0.034 Uiso 1 1 calc R . .
C4 C 0.70565(16) 0.14401(11) 0.66260(12) 0.0291(3) Uani 1 1 d . . .
H4 H 0.6981 0.0996 0.7092 0.035 Uiso 1 1 calc R . .
C5 C 0.6957(2) 0.11275(15) 0.55812(15) 0.0463(5) Uani 1 1 d . . .
H5A H 0.6059 0.0918 0.5447 0.069 Uiso 1 1 calc R . .
H5B H 0.7620 0.0716 0.5506 0.069 Uiso 1 1 calc R . .
H5C H 0.7127 0.1548 0.5118 0.069 Uiso 1 1 calc R . .
C6 C 0.83827(18) 0.18480(15) 0.68378(17) 0.0454(6) Uani 1 1 d . . .
H6A H 0.8439 0.2309 0.6421 0.068 Uiso 1 1 calc R . .
H6B H 0.9118 0.1495 0.6700 0.068 Uiso 1 1 calc R . .
H6C H 0.8445 0.2003 0.7529 0.068 Uiso 1 1 calc R . .
C7 C 0.27168(14) 0.26377(9) 0.74951(11) 0.0212(3) Uani 1 1 d . . .
H7 H 0.2494 0.2214 0.7962 0.025 Uiso 1 1 calc R . .
C8 C 0.16866(17) 0.26245(11) 0.66433(13) 0.0301(3) Uani 1 1 d . . .
H8A H 0.1882 0.3041 0.6181 0.045 Uiso 1 1 calc R . .
H8B H 0.0792 0.2701 0.6895 0.045 Uiso 1 1 calc R . .
H8C H 0.1724 0.2123 0.6307 0.045 Uiso 1 1 calc R . .
C9 C 0.26938(18) 0.34044(10) 0.80462(13) 0.0292(3) Uani 1 1 d . . .
H9A H 0.3349 0.3389 0.8598 0.044 Uiso 1 1 calc R . .
H9B H 0.1800 0.3491 0.8295 0.044 Uiso 1 1 calc R . .
H9C H 0.2917 0.3827 0.7601 0.044 Uiso 1 1 calc R . .
C10 C 0.64038(19) -0.06166(12) 0.77973(17) 0.0391(4) Uani 1 1 d . . .
H10A H 0.6308 -0.1180 0.7738 0.059 Uiso 1 1 calc R . .
H10B H 0.6962 -0.0494 0.8382 0.059 Uiso 1 1 calc R . .
H10C H 0.6825 -0.0412 0.7213 0.059 Uiso 1 1 calc R . .
C11 C 0.50503(15) -0.02545(9) 0.78870(12) 0.0242(3) Uani 1 1 d . A .
C12 C 0.43878(16) 0.01157(10) 0.70860(11) 0.0244(3) Uani 1 1 d . . .
H12 H 0.4884 0.0218 0.6476 0.029 Uiso 1 1 calc R . .
C13 C 0.31130(15) 0.04702(9) 0.72019(10) 0.0220(3) Uani 1 1 d . A .
H13 H 0.2740 0.0815 0.6669 0.026 Uiso 1 1 calc R . .
C14 C 0.24810(14) 0.04482(9) 0.81109(10) 0.0194(2) Uani 1 1 d . . .
C15 C 0.31546(14) 0.00484(9) 0.89044(10) 0.0202(2) Uani 1 1 d . A .
H15 H 0.2831 0.0125 0.9583 0.024 Uiso 1 1 calc R . .
C16 C 0.43945(15) -0.02993(9) 0.87966(11) 0.0221(3) Uani 1 1 d . . .
H16 H 0.4924 -0.0461 0.9399 0.027 Uiso 1 1 calc R A .
C17 C 0.1105(12) 0.0768(8) 0.8218(10) 0.034(3) Uani 0.57(3) 1 d P A 1
H17 H 0.1025 0.1188 0.7714 0.041 Uiso 0.57(3) 1 calc PR A 1
C18 C 0.0729(7) 0.1136(7) 0.9119(6) 0.0365(14) Uani 0.57(3) 1 d PU A 1
H18A H 0.0765 0.0756 0.9653 0.055 Uiso 0.57(3) 1 calc PR A 1
H18B H -0.0181 0.1341 0.9039 0.055 Uiso 0.57(3) 1 calc PR A 1
H18C H 0.1349 0.1562 0.9277 0.055 Uiso 0.57(3) 1 calc PR A 1
C19 C 0.0018(14) 0.0149(7) 0.7875(12) 0.0327(18) Uani 0.57(3) 1 d P A 1
H19A H 0.0082 -0.0305 0.8306 0.049 Uiso 0.57(3) 1 calc PR A 1
H19B H 0.0174 -0.0008 0.7198 0.049 Uiso 0.57(3) 1 calc PR A 1
H19C H -0.0875 0.0378 0.7909 0.049 Uiso 0.57(3) 1 calc PR A 1
C17A C 0.1039(13) 0.0761(9) 0.8158(11) 0.020(2) Uani 0.43(3) 1 d PU A 2
H17A H 0.0937 0.1262 0.7794 0.024 Uiso 0.43(3) 1 calc PR A 2
C18A C 0.0711(10) 0.0869(13) 0.9322(12) 0.048(3) Uani 0.43(3) 1 d PU A 2
H18D H -0.0108 0.1175 0.9377 0.072 Uiso 0.43(3) 1 calc PR A 2
H18E H 0.1456 0.1139 0.9661 0.072 Uiso 0.43(3) 1 calc PR A 2
H18F H 0.0589 0.0359 0.9622 0.072 Uiso 0.43(3) 1 calc PR A 2
C19A C 0.0149(19) 0.0160(11) 0.7726(17) 0.042(4) Uani 0.43(3) 1 d P A 2
H19D H 0.0312 0.0108 0.7024 0.062 Uiso 0.43(3) 1 calc PR A 2
H19E H -0.0784 0.0308 0.7811 0.062 Uiso 0.43(3) 1 calc PR A 2
H19F H 0.0329 -0.0336 0.8055 0.062 Uiso 0.43(3) 1 calc PR A 2
C20 C 0.1705(2) 0.17783(15) 0.41218(17) 0.0483(6) Uani 1 1 d . . .
H20A H 0.1589 0.1745 0.3399 0.058 Uiso 1 1 calc R . .
H20B H 0.1271 0.2261 0.4339 0.058 Uiso 1 1 calc R . .
Cl1 Cl 0.39518(3) 0.18606(2) 0.95794(2) 0.02076(6) Uani 1 1 d . . .
Cl2 Cl 0.67781(3) 0.11241(2) 0.89830(3) 0.02174(7) Uani 1 1 d . . .
Cl3 Cl 0.34158(7) 0.18106(5) 0.44502(6) 0.0688(2) Uani 1 1 d . . .
Cl4 Cl 0.09265(8) 0.09700(4) 0.46630(6) 0.06282(19) Uani 1 1 d . . .
N1 N 0.59457(12) 0.19824(8) 0.67807(9) 0.0225(2) Uani 1 1 d . . .
N2 N 0.40648(12) 0.24882(7) 0.71320(9) 0.0202(2) Uani 1 1 d . . .

loop_
_atom_site_aniso_label
_atom_site_aniso_U_11
_atom_site_aniso_U_22
_atom_site_aniso_U_33
_atom_site_aniso_U_23
_atom_site_aniso_U_13
_atom_site_aniso_U_12
Ru1 0.01614(5) 0.01374(5) 0.01408(4) 0.00164(3) 0.00066(3) -0.00045(3)
C1 0.0191(5) 0.0174(6) 0.0176(5) 0.0022(4) 0.0009(4) -0.0005(4)
C2 0.0321(7) 0.0213(8) 0.0293(7) 0.0106(6) 0.0046(6) -0.0007(6)
C3 0.0290(7) 0.0279(9) 0.0293(7) 0.0133(6) 0.0058(6) -0.0020(6)
C4 0.0242(7) 0.0355(10) 0.0281(7) 0.0113(6) 0.0091(5) 0.0069(6)
C5 0.0546(13) 0.0536(14) 0.0319(9) 0.0061(9) 0.0196(9) 0.0154(11)
C6 0.0223(7) 0.0608(15) 0.0533(12) 0.0296(11) 0.0043(7) -0.0009(8)
C7 0.0215(6) 0.0175(7) 0.0246(6) 0.0031(5) 0.0015(5) 0.0028(5)
C8 0.0273(7) 0.0294(9) 0.0331(8) 0.0019(6) -0.0056(6) 0.0019(6)
C9 0.0359(8) 0.0211(8) 0.0305(7) -0.0016(6) 0.0023(6) 0.0055(6)
C10 0.0293(8) 0.0302(10) 0.0579(12) -0.0115(9) 0.0049(8) 0.0092(7)
C11 0.0235(6) 0.0176(7) 0.0316(7) -0.0051(5) 0.0024(5) 0.0010(5)
C12 0.0291(7) 0.0247(8) 0.0197(6) -0.0051(5) 0.0045(5) -0.0038(6)
C13 0.0277(6) 0.0201(7) 0.0178(5) 0.0000(5) -0.0037(5) -0.0037(5)
C14 0.0186(5) 0.0171(6) 0.0225(6) -0.0004(5) -0.0009(4) -0.0021(5)
C15 0.0229(6) 0.0182(7) 0.0196(5) 0.0026(5) 0.0015(4) -0.0049(5)
C16 0.0256(6) 0.0141(6) 0.0262(6) 0.0026(5) -0.0038(5) -0.0017(5)
C17 0.026(3) 0.018(4) 0.057(5) -0.003(3) -0.008(3) -0.007(3)
C18 0.0223(16) 0.044(4) 0.043(3) -0.005(2) 0.0089(15) 0.002(2)
C19 0.020(3) 0.023(3) 0.055(3) -0.013(3) -0.001(2) -0.0049(18)
C17A 0.010(2) 0.023(5) 0.027(3) -0.002(3) 0.001(2) 0.006(3)
C18A 0.030(3) 0.063(7) 0.052(5) -0.018(5) 0.018(3) -0.005(4)
C19A 0.012(3) 0.037(5) 0.075(9) 0.010(5) -0.004(4) -0.001(2)
C20 0.0506(12) 0.0505(14) 0.0430(11) -0.0098(10) -0.0107(9) 0.0169(10)
Cl1 0.02596(15) 0.01845(16) 0.01795(13) -0.00235(11) 0.00187(11) 0.00025(12)
Cl2 0.01807(13) 0.02468(18) 0.02225(14) 0.00606(12) -0.00202(10) -0.00222(11)
Cl3 0.0501(3) 0.0915(6) 0.0638(4) -0.0261(4) -0.0124(3) 0.0136(3)
Cl4 0.0748(5) 0.0459(4) 0.0660(4) -0.0066(3) -0.0221(4) 0.0049(3)
N1 0.0207(5) 0.0244(7) 0.0227(5) 0.0077(5) 0.0040(4) -0.0005(5)
N2 0.0224(5) 0.0163(6) 0.0221(5) 0.0048(4) 0.0024(4) 0.0005(4)

loop_
_atom_type_symbol
_atom_type_description
_atom_type_scat_dispersion_real
_atom_type_scat_dispersion_imag
_atom_type_scat_source
C C 0.0033 0.0016 'International Tables Vol C Tables 4.2.6.8 and 6.1.1.4'
H H 0.0000 0.0000 'International Tables Vol C Tables 4.2.6.8 and 6.1.1.4'
N N 0.0061 0.0033 'International Tables Vol C Tables 4.2.6.8 and 6.1.1.4'
Cl Cl 0.1484 0.1585 'International Tables Vol C Tables 4.2.6.8 and 6.1.1.4'
Ru Ru -1.2594 0.8363 'International Tables Vol C Tables 4.2.6.8 and 6.1.1.4'

loop_
_geom_angle_atom_site_label_1
_geom_angle_atom_site_label_2
_geom_angle_atom_site_label_3
_geom_angle
C1 Ru1 C13 89.55(5)
C1 Ru1 C12 92.87(6)
C13 Ru1 C12 38.38(6)
C1 Ru1 C11 121.24(6)
C13 Ru1 C11 68.32(6)
C12 Ru1 C11 37.40(6)
C1 Ru1 C14 113.92(5)
C13 Ru1 C14 37.49(5)
C12 Ru1 C14 68.40(6)
C11 Ru1 C14 80.61(6)
C1 Ru1 C15 151.09(5)
C13 Ru1 C15 66.66(5)
C12 Ru1 C15 78.76(6)
C11 Ru1 C15 66.48(6)
C14 Ru1 C15 37.27(5)
C1 Ru1 C16 158.12(6)
C13 Ru1 C16 78.77(6)
C12 Ru1 C16 66.51(6)
C11 Ru1 C16 37.11(6)
C14 Ru1 C16 66.61(5)
C15 Ru1 C16 35.88(5)
C1 Ru1 Cl2 88.17(4)
C13 Ru1 Cl2 151.95(4)
C12 Ru1 Cl2 113.85(4)
C11 Ru1 Cl2 89.19(4)
C14 Ru1 Cl2 157.87(4)
C15 Ru1 Cl2 120.59(4)
C16 Ru1 Cl2 93.52(4)
C1 Ru1 Cl1 89.87(4)
C13 Ru1 Cl1 124.95(4)
C12 Ru1 Cl1 162.99(4)
C11 Ru1 Cl1 147.73(4)
C14 Ru1 Cl1 95.17(4)
C15 Ru1 Cl1 90.81(4)
C16 Ru1 Cl1 111.99(4)
Cl2 Ru1 Cl1 83.006(13)
N2 C1 N1 104.03(12)
N2 C1 Ru1 128.31(10)
N1 C1 Ru1 127.61(11)
C3 C2 N2 106.96(14)
C3 C2 H2 126.5
N2 C2 H2 126.5
C2 C3 N1 106.68(13)
C2 C3 H3 126.7
N1 C3 H3 126.7
N1 C4 C6 109.72(17)
N1 C4 C5 109.57(15)
C6 C4 C5 111.57(16)
N1 C4 H4 108.6
C6 C4 H4 108.6
C5 C4 H4 108.6
C4 C5 H5A 109.5
C4 C5 H5B 109.5
H5A C5 H5B 109.5
C4 C5 H5C 109.5
H5A C5 H5C 109.5
H5B C5 H5C 109.5
C4 C6 H6A 109.5
C4 C6 H6B 109.5
H6A C6 H6B 109.5
C4 C6 H6C 109.5
H6A C6 H6C 109.5
H6B C6 H6C 109.5
N2 C7 C9 110.36(13)
N2 C7 C8 110.06(13)
C9 C7 C8 111.52(13)
N2 C7 H7 108.3
C9 C7 H7 108.3
C8 C7 H7 108.3
C7 C8 H8A 109.5
C7 C8 H8B 109.5
H8A C8 H8B 109.5
C7 C8 H8C 109.5
H8A C8 H8C 109.5
H8B C8 H8C 109.5
C7 C9 H9A 109.5
C7 C9 H9B 109.5
H9A C9 H9B 109.5
C7 C9 H9C 109.5
H9A C9 H9C 109.5
H9B C9 H9C 109.5
C11 C10 H10A 109.5
C11 C10 H10B 109.5
H10A C10 H10B 109.5
C11 C10 H10C 109.5
H10A C10 H10C 109.5
H10B C10 H10C 109.5
C12 C11 C16 118.63(14)
C12 C11 C10 121.72(16)
C16 C11 C10 119.63(16)
C12 C11 Ru1 69.95(9)
C16 C11 Ru1 73.37(9)
C10 C11 Ru1 129.39(12)
C11 C12 C13 120.32(13)
C11 C12 Ru1 72.66(9)
C13 C12 Ru1 70.44(8)
C11 C12 H12 119.3
C13 C12 H12 119.3
Ru1 C12 H12 119.3
C14 C13 C12 121.10(13)
C14 C13 Ru1 73.29(8)
C12 C13 Ru1 71.18(8)
C14 C13 H13 119.0
C12 C13 H13 119.0
Ru1 C13 H13 119.0
C13 C14 C15 117.52(13)
C13 C14 C17 121.3(6)
C15 C14 C17 120.9(6)
C13 C14 C17A 118.5(6)
C15 C14 C17A 123.5(6)
C17 C14 C17A 3.5(11)
C13 C14 Ru1 69.22(8)
C15 C14 Ru1 72.48(8)
C17 C14 Ru1 133.8(5)
C17A C14 Ru1 135.8(6)
C16 C15 C14 121.70(13)
C16 C15 Ru1 72.58(8)
C14 C15 Ru1 70.25(8)
C16 C15 H15 118.4
C14 C15 H15 118.4
Ru1 C15 H15 118.4
C15 C16 C11 120.66(13)
C15 C16 Ru1 71.54(8)
C11 C16 Ru1 69.52(9)
C15 C16 H16 118.8
C11 C16 H16 118.8
Ru1 C16 H16 118.8
C18 C17 C14 121.0(10)
C18 C17 C19 110.5(9)
C14 C17 C19 110.4(9)
C18 C17 H17 104.5
C14 C17 H17 104.5
C19 C17 H17 104.5
C19A C17A C14 106.9(11)
C19A C17A C18A 109.0(12)
C14 C17A C18A 107.5(12)
C19A C17A H17A 111.1
C14 C17A H17A 111.1
C18A C17A H17A 111.1
C17A C18A H18D 109.5
C17A C18A H18E 109.5
H18D C18A H18E 109.5
C17A C18A H18F 109.5
H18D C18A H18F 109.5
H18E C18A H18F 109.5
C17A C19A H19D 109.5
C17A C19A H19E 109.5
H19D C19A H19E 109.5
C17A C19A H19F 109.5
H19D C19A H19F 109.5
H19E C19A H19F 109.5
Cl3 C20 Cl4 111.06(13)
Cl3 C20 H20A 109.4
Cl4 C20 H20A 109.4
Cl3 C20 H20B 109.4
Cl4 C20 H20B 109.4
H20A C20 H20B 108.0
C1 N1 C3 111.26(13)
C1 N1 C4 127.55(13)
C3 N1 C4 120.81(13)
C1 N2 C2 111.06(12)
C1 N2 C7 127.28(12)
C2 N2 C7 121.60(13)

loop_
_geom_bond_atom_site_label_1
_geom_bond_atom_site_label_2
_geom_bond_distance
Ru1 C1 2.0828(14)
Ru1 C13 2.1701(14)
Ru1 C12 2.1799(15)
Ru1 C11 2.2151(16)
Ru1 C14 2.2231(14)
Ru1 C15 2.2525(14)
Ru1 C16 2.2657(15)
Ru1 Cl2 2.4365(4)
Ru1 Cl1 2.4439(4)
C1 N2 1.3599(19)
C1 N1 1.3632(18)
C2 C3 1.345(2)
C2 N2 1.3856(19)
C2 H2 0.9500
C3 N1 1.383(2)
C3 H3 0.9500
C4 N1 1.475(2)
C4 C6 1.521(3)
C4 C5 1.523(3)
C4 H4 1.0000
C5 H5A 0.9800
C5 H5B 0.9800
C5 H5C 0.9800
C6 H6A 0.9800
C6 H6B 0.9800
C6 H6C 0.9800
C7 N2 1.4779(19)
C7 C9 1.522(2)
C7 C8 1.525(2)
C7 H7 1.0000
C8 H8A 0.9800
C8 H8B 0.9800
C8 H8C 0.9800
C9 H9A 0.9800
C9 H9B 0.9800
C9 H9C 0.9800
C10 C11 1.502(2)
C10 H10A 0.9800
C10 H10B 0.9800
C10 H10C 0.9800
C11 C12 1.409(2)
C11 C16 1.427(2)
C12 C13 1.430(2)
C12 H12 1.0000
C13 C14 1.413(2)
C13 H13 1.0000
C14 C15 1.431(2)
C14 C17 1.497(11)
C14 C17A 1.545(12)
C15 C16 1.392(2)
C15 H15 1.0000
C16 H16 1.0000
C17 C18 1.445(14)
C17 C19 1.583(18)
C17 H17 1.0000
C18 H18A 0.9800
C18 H18B 0.9800
C18 H18C 0.9800
C19 H19A 0.9800
C19 H19B 0.9800
C19 H19C 0.9800
C17A C19A 1.48(2)
C17A C18A 1.64(2)
C17A H17A 1.0000
C18A H18D 0.9800
C18A H18E 0.9800
C18A H18F 0.9800
C19A H19D 0.9800
C19A H19E 0.9800
C19A H19F 0.9800
C20 Cl3 1.756(2)
C20 Cl4 1.772(3)
C20 H20A 0.9900
C20 H20B 0.9900
